data_4331706
loop_
_publ_author_name
'Wei-Hui Fang'
'Lin Cheng'
'Ling Huang'
'Guo-Yu Yang'

_publ_contact_author_address
; State Key Laboratory of Structural Chemistry
Fujian Institute of Research on the structure of matter
Chinese Academy of Sciences
Fuzhou, Fujian 350002
P. R. China
;
_publ_contact_author_email ygy@fjirsm.ac.cn
_publ_contact_author_fax '86 591 83710051'
_publ_contact_author_name 'Professor Guo-Yu Yang'
_publ_contact_author_phone '86 591 83710051'
_publ_section_title
;
 A Series of Lanthanide-Based Cluster Organic Frameworks Made of
 Heptanuclear Trigonal-Prismatic Cluster Units
;
_journal_name_full 'Inorganic Chemistry'
_journal_page_first 6
_journal_page_last 8
_journal_paper_doi 10.1021/ic301963v
_journal_volume 52
_journal_year 2013
_chemical_formula_sum 'C144 H131 Cl4 N12 O60 Y7'
_chemical_formula_weight 3753.78
_chemical_name_systematic
; 
 ? 
;
_space_group_IT_number 150
_symmetry_cell_setting trigonal
_symmetry_space_group_name_Hall 'P 3 2"'
_symmetry_space_group_name_H-M 'P 3 2 1'
_atom_sites_solution_hydrogens geom
_atom_sites_solution_primary direct
_atom_sites_solution_secondary difmap
_audit_creation_method SHELXL-97
_cell_angle_alpha 90.00
_cell_angle_beta 90.00
_cell_angle_gamma 120.00
_cell_formula_units_Z 1
_cell_length_a 16.955(2)
_cell_length_b 16.955(2)
_cell_length_c 14.653(3)
_cell_measurement_reflns_used 9696
_cell_measurement_temperature 293(2)
_cell_measurement_theta_max 27.4797
_cell_measurement_theta_min 2.4023
_cell_volume 3648.0(10)
_computing_structure_refinement 'SHELXL-97 (Sheldrick, 1997)'
_computing_structure_solution 'SHELXS-97 (Sheldrick, 1990)'
_diffrn_ambient_temperature 293(2)
_diffrn_measured_fraction_theta_full 0.988
_diffrn_measured_fraction_theta_max 0.988
_diffrn_radiation_monochromator graphite
_diffrn_radiation_source 'fine-focus sealed tube'
_diffrn_radiation_type MoK\a
_diffrn_radiation_wavelength 0.71073
_diffrn_reflns_av_R_equivalents 0.0458
_diffrn_reflns_av_sigmaI/netI 0.0447
_diffrn_reflns_limit_h_max 21
_diffrn_reflns_limit_h_min -22
_diffrn_reflns_limit_k_max 22
_diffrn_reflns_limit_k_min -21
_diffrn_reflns_limit_l_max 19
_diffrn_reflns_limit_l_min -18
_diffrn_reflns_number 27290
_diffrn_reflns_theta_full 27.48
_diffrn_reflns_theta_max 27.48
_diffrn_reflns_theta_min 2.40
_diffrn_standards_decay_% none
_diffrn_standards_interval_count none
_diffrn_standards_interval_time none
_diffrn_standards_number none
_exptl_absorpt_coefficient_mu 2.926
_exptl_absorpt_correction_T_max 1.0000
_exptl_absorpt_correction_T_min 0.7812
_exptl_absorpt_correction_type multi-scan
_exptl_absorpt_process_details 'SADABS (Sheldrick, 1996)'
_exptl_crystal_colour yellow
_exptl_crystal_density_diffrn 1.709
_exptl_crystal_description Prism
_exptl_crystal_F_000 1900
_exptl_crystal_size_max 0.351
_exptl_crystal_size_mid 0.247
_exptl_crystal_size_min 0.198
_refine_diff_density_max 2.821
_refine_diff_density_min -1.661
_refine_diff_density_rms 0.156
_refine_ls_abs_structure_details 'Flack H D (1983), Acta Cryst. A39, 876-881'
_refine_ls_abs_structure_Flack -0.012(11)
_refine_ls_extinction_method none
_refine_ls_goodness_of_fit_ref 1.038
_refine_ls_hydrogen_treatment constr
_refine_ls_matrix_type full
_refine_ls_number_parameters 306
_refine_ls_number_reflns 5523
_refine_ls_number_restraints 13
_refine_ls_restrained_S_all 1.046
_refine_ls_R_factor_all 0.0660
_refine_ls_R_factor_gt 0.0610
_refine_ls_shift/su_max 0.001
_refine_ls_shift/su_mean 0.000
_refine_ls_structure_factor_coef Fsqd
_refine_ls_weighting_details 'calc w=1/[\s^2^(Fo^2^)+(0.1301P)^2^+0.9141P] where P=(Fo^2^+2Fc^2^)/3'
_refine_ls_weighting_scheme calc
_refine_ls_wR_factor_gt 0.1712
_refine_ls_wR_factor_ref 0.1771
_reflns_number_gt 4905
_reflns_number_total 5523
_reflns_threshold_expression >2sigma(I)
_cod_data_source_file ic301963v_si_002_1.cif
_cod_data_source_block 1
_cod_original_cell_volume 3648.1(10)
_cod_database_code 4331706

loop_
_symmetry_equiv_pos_as_xyz
'x, y, z'
'-y, x-y, z'
'-x+y, -x, z'
'y, x, -z'
'x-y, -y, -z'
'-x, -x+y, -z'

loop_
_atom_site_label
_atom_site_type_symbol
_atom_site_fract_x
_atom_site_fract_y
_atom_site_fract_z
_atom_site_U_iso_or_equiv
_atom_site_adp_type
_atom_site_occupancy
_atom_site_symmetry_multiplicity
_atom_site_calc_flag
_atom_site_refinement_flags
Y1 Y 1.00132(3) 0.12935(3) 0.70505(3) 0.01901(16) Uani 1 1 d .
Y2 Y 1.0000 0.0000 0.5000 0.0213(3) Uani 1 6 d S
C1 C 1.0651(5) 0.3467(4) 0.7797(5) 0.0359(13) Uani 1 1 d .
H1A H 1.1138 0.3426 0.8036 0.043 Uiso 1 1 calc R
C2 C 0.9231(4) 0.2794(4) 0.7155(5) 0.0332(12) Uani 1 1 d .
H2A H 0.8730 0.2280 0.6915 0.040 Uiso 1 1 calc R
C3 C 1.0691(5) 0.4306(4) 0.7819(5) 0.0389(14) Uani 1 1 d .
H3A H 1.1212 0.4819 0.8031 0.047 Uiso 1 1 calc R
C4 C 0.9199(4) 0.3590(4) 0.7191(4) 0.0344(13) Uani 1 1 d .
H4A H 0.8684 0.3603 0.6995 0.041 Uiso 1 1 calc R
C5 C 0.9951(4) 0.4375(4) 0.7525(4) 0.0308(12) Uani 1 1 d .
C6 C 0.9970(4) 0.5258(4) 0.7541(4) 0.0318(12) Uani 1 1 d .
C7 C 1.0759(4) 0.6062(4) 0.7327(5) 0.0372(14) Uani 1 1 d .
H7A H 1.1289 0.6048 0.7195 0.045 Uiso 1 1 calc R
C8 C 0.9192(4) 0.5287(4) 0.7742(4) 0.0348(13) Uani 1 1 d .
H8A H 0.8658 0.4748 0.7873 0.042 Uiso 1 1 calc R
C9 C 1.0771(4) 0.6881(4) 0.7308(5) 0.0346(13) Uani 1 1 d .
H9A H 1.1300 0.7413 0.7145 0.042 Uiso 1 1 calc R
C10 C 0.9189(4) 0.6105(4) 0.7754(4) 0.0305(12) Uani 1 1 d .
H10A H 0.8663 0.6119 0.7906 0.037 Uiso 1 1 calc R
C11 C 0.9993(4) 0.6910(3) 0.7533(4) 0.0273(11) Uani 1 1 d .
C12 C 0.9996(3) 0.7791(3) 0.7514(3) 0.0224(10) Uani 1 1 d .
C13 C 1.0000 0.2353(5) 0.5000 0.0308(17) Uani 1 2 d S
C14 C 1.0000 0.3208(5) 0.5000 0.0306(17) Uani 1 2 d S
C15 C 1.0731(4) 0.4010(4) 0.5343(4) 0.0318(12) Uani 1 1 d .
H15A H 1.1226 0.3992 0.5594 0.038 Uiso 1 1 calc R
C16 C 1.0740(4) 0.4839(4) 0.5320(4) 0.0325(12) Uani 1 1 d .
H16A H 1.1253 0.5365 0.5523 0.039 Uiso 1 1 calc R
C17 C 1.0000 0.4890(7) 0.5000 0.0521(18) Uani 1 2 d S
C18 C 1.0000 0.5765(8) 0.5000 0.058(2) Uani 1 2 d S
C19 C 1.0774(7) 0.6584(7) 0.4815(7) 0.0667(17) Uani 1 1 d .
H19A H 1.1319 0.6601 0.4686 0.080 Uiso 1 1 calc R
C20 C 1.0737(8) 0.7380(9) 0.4824(8) 0.081(2) Uani 1 1 d .
H20A H 1.1272 0.7919 0.4696 0.097 Uiso 1 1 calc R
C21 C 1.2090(9) 0.2090(9) 1.0000 0.070(4) Uani 1 2 d S
C22 C 1.2934(10) 0.2934(10) 1.0000 0.074(4) Uani 1 2 d S
C23 C 1.2999(8) 0.3769(8) 0.9730(8) 0.080(3) Uani 1 1 d .
H23A H 1.2477 0.3782 0.9562 0.096 Uiso 1 1 calc R
C24 C 1.3844(9) 0.4573(9) 0.9716(7) 0.086(3) Uani 1 1 d U
H24A H 1.3877 0.5105 0.9501 0.104 Uiso 1 1 calc R
C25 C 1.4600(7) 0.4600(7) 1.0000 0.0521(18) Uani 1 2 d SDU
C26 C 1.5476(7) 0.5476(7) 1.0000 0.058(2) Uani 1 2 d SD
C27 C 1.6255(6) 0.5486(6) 0.9742(7) 0.0667(17) Uani 1 1 d D
H27A H 1.6222 0.4945 0.9562 0.080 Uiso 1 1 calc R
C28 C 1.7119(7) 0.6307(7) 0.9742(9) 0.081(2) Uani 1 1 d D
H28A H 1.7670 0.6347 0.9588 0.097 Uiso 1 1 calc R
O1W O 1.0019(3) 0.1333(3) 0.8715(3) 0.0359(9) Uani 1 1 d D
H11 H 1.0418 0.1312 0.9045 0.043 Uiso 1 1 d RD
H12 H 0.9581 0.1198 0.9082 0.043 Uiso 1 1 d RD
O1 O 1.0754(3) 0.8507(3) 0.7480(3) 0.0321(9) Uani 1 1 d .
O2 O 0.9242(3) 0.7764(3) 0.7520(3) 0.0315(9) Uani 1 1 d .
O3 O 1.0195(4) 0.2081(3) 0.5725(3) 0.0416(11) Uani 1 1 d .
O4 O 1.1344(5) 0.2078(7) 0.9997(5) 0.089(3) Uani 1 1 d .
O5 O 1.0967(2) 0.0918(2) 0.6084(3) 0.0228(7) Uani 1 1 d .
O6 O 1.0000 0.0000 0.7582(4) 0.0216(12) Uani 1 3 d S
N1 N 0.9944(3) 0.2712(3) 0.7448(3) 0.0293(10) Uani 1 1 d .
N2 N 1.0000 0.7438(7) 0.5000 0.079(3) Uani 1 2 d S
N3 N 1.7014(7) 0.7014(7) 1.0000 0.079(3) Uani 1 2 d SD
Cl1 Cl 0.6667 0.3333 0.3563(6) 0.113(2) Uani 1 3 d SD
Cl2 Cl 0.6667 0.3333 0.6368(10) 0.164(4) Uani 1 3 d SD
O7 O 0.5771(13) 0.303(4) 0.391(2) 0.44(2) Uiso 1 1 d D
O8 O 0.6667 0.3333 0.2583(9) 0.43(4) Uiso 1 3 d SD
O9 O 0.6667 0.3333 0.7348(11) 0.200 Uiso 1 3 d SD
O10 O 0.5857(10) 0.3285(13) 0.6006(13) 0.229(7) Uiso 1 1 d D
O2W O 0.6667 0.3333 0.8727(13) 0.124(6) Uiso 1 3 d S
O3W O 0.6667 0.3333 0.505(3) 0.229(7) Uiso 1 3 d S
O4W O 0.6667 0.3333 0.135(2) 0.193(11) Uiso 1 3 d S

loop_
_atom_site_aniso_label
_atom_site_aniso_U_11
_atom_site_aniso_U_22
_atom_site_aniso_U_33
_atom_site_aniso_U_23
_atom_site_aniso_U_13
_atom_site_aniso_U_12
Y1 0.0136(2) 0.0114(2) 0.0326(3) -0.00093(16) -0.00052(19) 0.00673(17)
Y2 0.0178(3) 0.0178(3) 0.0282(5) 0.000 0.000 0.00891(17)
C1 0.039(3) 0.023(3) 0.052(3) -0.002(3) -0.004(3) 0.020(3)
C2 0.033(3) 0.019(3) 0.050(3) 0.004(2) 0.001(3) 0.016(2)
C3 0.038(3) 0.026(3) 0.060(4) 0.002(3) 0.001(3) 0.021(3)
C4 0.029(3) 0.028(3) 0.050(3) 0.005(3) 0.004(3) 0.017(3)
C5 0.038(3) 0.016(2) 0.044(3) -0.001(2) 0.005(2) 0.018(2)
C6 0.040(3) 0.017(2) 0.042(3) -0.001(2) 0.003(3) 0.017(2)
C7 0.032(3) 0.021(3) 0.063(4) -0.004(3) 0.004(3) 0.016(2)
C8 0.035(3) 0.015(2) 0.055(4) 0.005(2) 0.006(3) 0.012(2)
C9 0.024(3) 0.016(2) 0.065(4) 0.000(2) 0.002(3) 0.011(2)
C10 0.023(3) 0.018(2) 0.052(3) 0.007(2) 0.008(2) 0.012(2)
C11 0.032(3) 0.012(2) 0.039(3) 0.004(2) 0.004(2) 0.013(2)
C12 0.021(2) 0.014(2) 0.033(3) 0.0006(18) -0.0017(19) 0.010(2)
C13 0.033(4) 0.028(3) 0.034(4) 0.0021(16) 0.004(3) 0.016(2)
C14 0.045(5) 0.026(3) 0.027(3) 0.0034(16) 0.007(3) 0.023(2)
C15 0.034(3) 0.021(3) 0.047(3) -0.005(2) -0.006(2) 0.018(2)
C16 0.034(3) 0.022(3) 0.046(3) -0.005(2) -0.005(2) 0.017(2)
C17 0.062(5) 0.054(3) 0.043(4) 0.000(2) 0.001(4) 0.031(3)
C18 0.059(6) 0.057(4) 0.057(4) -0.006(2) -0.011(5) 0.030(3)
C19 0.060(4) 0.057(4) 0.075(4) 0.005(3) 0.001(3) 0.023(3)
C20 0.062(4) 0.074(5) 0.096(5) 0.021(4) -0.003(4) 0.026(4)
C21 0.077(6) 0.077(6) 0.028(5) 0.005(3) -0.005(3) 0.017(8)
C22 0.080(7) 0.080(7) 0.051(7) 0.006(3) -0.006(3) 0.032(8)
C23 0.068(6) 0.066(6) 0.084(6) 0.014(5) -0.007(5) 0.019(5)
C24 0.107(9) 0.086(8) 0.064(6) 0.003(5) -0.010(6) 0.046(7)
C25 0.062(5) 0.054(3) 0.043(4) 0.000(2) 0.001(4) 0.031(3)
C26 0.059(6) 0.057(4) 0.057(4) -0.006(2) -0.011(5) 0.030(3)
C27 0.060(4) 0.057(4) 0.075(4) 0.005(3) 0.001(3) 0.023(3)
C28 0.062(4) 0.074(5) 0.096(5) 0.021(4) -0.003(4) 0.026(4)
O1W 0.034(2) 0.043(2) 0.0308(19) -0.0064(17) -0.0025(17) 0.0186(19)
O1 0.025(2) 0.0141(17) 0.055(3) 0.0036(17) -0.0037(17) 0.0084(15)
O2 0.0232(19) 0.0193(18) 0.055(2) 0.0093(17) 0.0046(17) 0.0125(16)
O3 0.063(3) 0.030(2) 0.042(2) 0.0094(18) 0.002(2) 0.031(2)
O4 0.048(4) 0.118(6) 0.071(4) -0.003(4) 0.002(3) 0.018(4)
O5 0.0151(15) 0.0146(15) 0.037(2) -0.0017(14) -0.0030(14) 0.0063(12)
O6 0.0149(17) 0.0149(17) 0.035(3) 0.000 0.000 0.0075(8)
N1 0.030(3) 0.024(2) 0.038(3) -0.002(2) 0.003(2) 0.016(2)
N2 0.073(7) 0.065(4) 0.102(7) -0.016(3) -0.032(6) 0.037(3)
N3 0.073(7) 0.065(4) 0.102(7) -0.016(3) -0.032(6) 0.037(3)
Cl1 0.0714(19) 0.0714(19) 0.196(7) 0.000 0.000 0.0357(9)
Cl2 0.100(3) 0.100(3) 0.291(14) 0.000 0.000 0.0501(16)

loop_
_atom_type_symbol
_atom_type_description
_atom_type_scat_dispersion_real
_atom_type_scat_dispersion_imag
_atom_type_scat_source
C C 0.0033 0.0016 'International Tables Vol C Tables 4.2.6.8 and 6.1.1.4'
H H 0.0000 0.0000 'International Tables Vol C Tables 4.2.6.8 and 6.1.1.4'
N N 0.0061 0.0033 'International Tables Vol C Tables 4.2.6.8 and 6.1.1.4'
O O 0.0106 0.0060 'International Tables Vol C Tables 4.2.6.8 and 6.1.1.4'
Y Y -2.7962 3.5667 'International Tables Vol C Tables 4.2.6.8 and 6.1.1.4'
Cl Cl 0.1484 0.1585 'International Tables Vol C Tables 4.2.6.8 and 6.1.1.4'

loop_
_geom_angle_atom_site_label_1
_geom_angle_atom_site_label_2
_geom_angle_atom_site_label_3
_geom_angle
_geom_angle_site_symmetry_1
_geom_angle_site_symmetry_3
O3 Y1 O1 92.33(17) . 2_755
O3 Y1 O6 140.53(18) . .
O1 Y1 O6 93.71(12) 2_755 .
O3 Y1 O2 106.40(17) . 3_665
O1 Y1 O2 142.05(16) 2_755 3_665
O6 Y1 O2 92.12(12) . 3_665
O3 Y1 O5 81.25(15) . 2_645
O1 Y1 O5 143.07(13) 2_755 2_645
O6 Y1 O5 70.80(15) . 2_645
O2 Y1 O5 73.65(13) 3_665 2_645
O3 Y1 O1W 146.60(15) . .
O1 Y1 O1W 73.63(15) 2_755 .
O6 Y1 O1W 71.83(17) . .
O2 Y1 O1W 72.73(15) 3_665 .
O5 Y1 O1W 127.83(14) 2_645 .
O3 Y1 O5 75.39(15) . .
O1 Y1 O5 73.22(13) 2_755 .
O6 Y1 O5 69.22(14) . .
O2 Y1 O5 142.85(13) 3_665 .
O5 Y1 O5 69.96(16) 2_645 .
O1W Y1 O5 126.06(14) . .
O3 Y1 N1 72.42(17) . .
O1 Y1 N1 79.70(15) 2_755 .
O6 Y1 N1 146.96(18) . .
O2 Y1 N1 75.22(15) 3_665 .
O5 Y1 N1 130.98(14) 2_645 .
O1W Y1 N1 75.26(16) . .
O5 Y1 N1 136.55(14) . .
O3 Y1 Y2 67.48(12) . .
O1 Y1 Y2 108.67(11) 2_755 .
O6 Y1 Y2 73.64(14) . .
O2 Y1 Y2 108.96(10) 3_665 .
O5 Y1 Y2 35.54(8) 2_645 .
O1W Y1 Y2 145.47(10) . .
O5 Y1 Y2 36.12(8) . .
N1 Y1 Y2 139.21(12) . .
O3 Y1 Y1 120.25(12) . 2_645
O1 Y1 Y1 128.15(11) 2_755 2_645
O6 Y1 Y1 35.35(7) . 2_645
O2 Y1 Y1 69.73(10) 3_665 2_645
O5 Y1 Y1 39.39(9) 2_645 2_645
O1W Y1 Y1 91.36(10) . 2_645
O5 Y1 Y1 77.48(8) . 2_645
N1 Y1 Y1 144.82(11) . 2_645
Y2 Y1 Y1 59.409(8) . 2_645
O3 Y1 Y1 113.05(12) . 3_765
O1 Y1 Y1 70.78(10) 2_755 3_765
O6 Y1 Y1 35.35(7) . 3_765
O2 Y1 Y1 126.70(10) 3_665 3_765
O5 Y1 Y1 78.41(8) 2_645 3_765
O1W Y1 Y1 91.18(10) . 3_765
O5 Y1 Y1 37.70(8) . 3_765
N1 Y1 Y1 150.02(12) . 3_765
Y2 Y1 Y1 59.409(8) . 3_765
Y1 Y1 Y1 60.0 2_645 3_765
O5 Y2 O5 141.81(17) . 6_766
O5 Y2 O5 75.86(14) . 2_645
O5 Y2 O5 89.68(18) 6_766 2_645
O5 Y2 O5 135.09(18) . 5_556
O5 Y2 O5 75.86(14) 6_766 5_556
O5 Y2 O5 141.81(17) 2_645 5_556
O5 Y2 O5 75.86(14) . 3_765
O5 Y2 O5 135.09(18) 6_766 3_765
O5 Y2 O5 75.86(14) 2_645 3_765
O5 Y2 O5 89.68(18) 5_556 3_765
O5 Y2 O5 89.68(19) . 4_646
O5 Y2 O5 75.86(14) 6_766 4_646
O5 Y2 O5 135.09(18) 2_645 4_646
O5 Y2 O5 75.86(14) 5_556 4_646
O5 Y2 O5 141.81(17) 3_765 4_646
O5 Y2 Y1 170.56(9) . 5_556
O5 Y2 Y1 37.70(9) 6_766 5_556
O5 Y2 Y1 112.40(9) 2_645 5_556
O5 Y2 Y1 40.05(9) 5_556 5_556
O5 Y2 Y1 110.02(9) 3_765 5_556
O5 Y2 Y1 81.19(9) 4_646 5_556
O5 Y2 Y1 40.05(9) . .
O5 Y2 Y1 112.40(9) 6_766 .
O5 Y2 Y1 37.70(9) 2_645 .
O5 Y2 Y1 170.56(9) 5_556 .
O5 Y2 Y1 81.19(9) 3_765 .
O5 Y2 Y1 110.02(9) 4_646 .
Y1 Y2 Y1 146.369(14) 5_556 .
O5 Y2 Y1 37.70(9) . 3_765
O5 Y2 Y1 170.56(9) 6_766 3_765
O5 Y2 Y1 81.19(9) 2_645 3_765
O5 Y2 Y1 110.02(9) 5_556 3_765
O5 Y2 Y1 40.05(9) 3_765 3_765
O5 Y2 Y1 112.40(9) 4_646 3_765
Y1 Y2 Y1 145.286(14) 5_556 3_765
Y1 Y2 Y1 61.182(15) . 3_765
O5 Y2 Y1 112.40(9) . 6_766
O5 Y2 Y1 40.05(9) 6_766 6_766
O5 Y2 Y1 110.02(9) 2_645 6_766
O5 Y2 Y1 81.19(9) 5_556 6_766
O5 Y2 Y1 170.56(9) 3_765 6_766
O5 Y2 Y1 37.70(9) 4_646 6_766
Y1 Y2 Y1 61.182(15) 5_556 6_766
Y1 Y2 Y1 108.024(19) . 6_766
Y1 Y2 Y1 146.369(14) 3_765 6_766
O5 Y2 Y1 81.19(9) . 2_645
O5 Y2 Y1 110.02(9) 6_766 2_645
O5 Y2 Y1 40.05(9) 2_645 2_645
O5 Y2 Y1 112.40(9) 5_556 2_645
O5 Y2 Y1 37.70(9) 3_765 2_645
O5 Y2 Y1 170.56(9) 4_646 2_645
Y1 Y2 Y1 108.024(19) 5_556 2_645
Y1 Y2 Y1 61.182(15) . 2_645
Y1 Y2 Y1 61.182(15) 3_765 2_645
Y1 Y2 Y1 145.286(14) 6_766 2_645
O5 Y2 Y1 110.02(9) . 4_646
O5 Y2 Y1 81.19(9) 6_766 4_646
O5 Y2 Y1 170.56(9) 2_645 4_646
O5 Y2 Y1 37.70(9) 5_556 4_646
O5 Y2 Y1 112.40(9) 3_765 4_646
O5 Y2 Y1 40.05(9) 4_646 4_646
Y1 Y2 Y1 61.182(15) 5_556 4_646
Y1 Y2 Y1 145.286(14) . 4_646
Y1 Y2 Y1 108.024(19) 3_765 4_646
Y1 Y2 Y1 61.182(15) 6_766 4_646
Y1 Y2 Y1 146.369(14) 2_645 4_646
N1 C1 C3 123.1(6) . .
N1 C1 H1A 118.4 . .
C3 C1 H1A 118.4 . .
N1 C2 C4 124.3(6) . .
N1 C2 H2A 117.8 . .
C4 C2 H2A 117.8 . .
C5 C3 C1 119.8(6) . .
C5 C3 H3A 120.1 . .
C1 C3 H3A 120.1 . .
C2 C4 C5 118.9(6) . .
C2 C4 H4A 120.6 . .
C5 C4 H4A 120.6 . .
C3 C5 C4 117.6(5) . .
C3 C5 C6 121.2(5) . .
C4 C5 C6 121.1(5) . .
C8 C6 C7 119.1(5) . .
C8 C6 C5 120.2(5) . .
C7 C6 C5 120.7(6) . .
C9 C7 C6 120.9(6) . .
C9 C7 H7A 119.5 . .
C6 C7 H7A 119.5 . .
C6 C8 C10 121.3(5) . .
C6 C8 H8A 119.3 . .
C10 C8 H8A 119.3 . .
C7 C9 C11 119.8(5) . .
C7 C9 H9A 120.1 . .
C11 C9 H9A 120.1 . .
C8 C10 C11 118.7(5) . .
C8 C10 H10A 120.6 . .
C11 C10 H10A 120.6 . .
C9 C11 C10 120.1(5) . .
C9 C11 C12 120.4(5) . .
C10 C11 C12 119.5(5) . .
O1 C12 O2 124.6(5) . .
O1 C12 C11 117.3(5) . .
O2 C12 C11 118.1(5) . .
O3 C13 O3 120.7(8) 6_766 .
O3 C13 C14 119.7(4) 6_766 .
O3 C13 C14 119.7(4) . .
C15 C14 C15 116.1(7) 6_766 .
C15 C14 C13 122.0(4) 6_766 .
C15 C14 C13 122.0(4) . .
C14 C15 C16 121.9(6) . .
C14 C15 H15A 119.1 . .
C16 C15 H15A 119.1 . .
C17 C16 C15 121.1(7) . .
C17 C16 H16A 119.4 . .
C15 C16 H16A 119.4 . .
C16 C17 C16 117.8(10) 6_766 .
C16 C17 C18 121.1(5) 6_766 .
C16 C17 C18 121.1(5) . .
C19 C18 C19 115.8(13) . 6_766
C19 C18 C17 122.1(6) . .
C19 C18 C17 122.1(6) 6_766 .
C18 C19 C20 119.8(10) . .
C18 C19 H19A 120.1 . .
C20 C19 H19A 120.1 . .
N2 C20 C19 125.4(11) . .
N2 C20 H20A 117.3 . .
C19 C20 H20A 117.3 . .
O4 C21 O4 118.4(16) 4_647 .
O4 C21 C22 120.8(8) 4_647 .
O4 C21 C22 120.8(8) . .
C23 C22 C23 115.0(15) . 4_647
C23 C22 C21 122.5(7) . .
C23 C22 C21 122.5(7) 4_647 .
C24 C23 C22 120.5(12) . .
C24 C23 H23A 119.8 . .
C22 C23 H23A 119.8 . .
C25 C24 C23 122.0(12) . .
C25 C24 H24A 119.0 . .
C23 C24 H24A 119.0 . .
C24 C25 C24 119.9(14) . 4_647
C24 C25 C26 120.0(7) . .
C24 C25 C26 120.0(7) 4_647 .
C27 C26 C27 121.3(12) 4_647 .
C27 C26 C25 119.4(6) 4_647 .
C27 C26 C25 119.4(6) . .
C26 C27 C28 121.8(10) . .
C26 C27 H27A 119.1 . .
C28 C27 H27A 119.1 . .
N3 C28 C27 109.7(10) . .
N3 C28 H28A 125.1 . .
C27 C28 H28A 125.1 . .
Y1 O1W H11 124.2 . .
Y1 O1W H12 129.4 . .
H11 O1W H12 103.5 . .
C12 O1 Y1 136.2(4) . 3_775
C12 O2 Y1 135.9(3) . 2_655
C13 O3 Y1 160.2(4) . .
Y2 O5 Y1 106.77(13) . 3_765
Y2 O5 Y1 103.83(13) . .
Y1 O5 Y1 102.90(14) 3_765 .
Y1 O6 Y1 109.31(14) 2_645 .
Y1 O6 Y1 109.31(14) 2_645 3_765
Y1 O6 Y1 109.31(14) . 3_765
C1 N1 C2 116.1(5) . .
C1 N1 Y1 123.3(4) . .
C2 N1 Y1 119.6(4) . .
C20 N2 C20 113.8(14) 6_766 .
C28 N3 C28 135.6(13) 4_647 .
O7 Cl1 O7 108.1(14) 2_655 3_665
O7 Cl1 O7 108.1(14) 2_655 .
O7 Cl1 O7 108.1(14) 3_665 .
O7 Cl1 O8 110.8(13) 2_655 .
O7 Cl1 O8 110.8(13) 3_665 .
O7 Cl1 O8 110.8(13) . .
O10 Cl2 O10 107.2(10) 2_655 3_665
O10 Cl2 O10 107.2(10) 2_655 .
O10 Cl2 O10 107.2(10) 3_665 .
O10 Cl2 O9 111.7(9) 2_655 .
O10 Cl2 O9 111.7(9) 3_665 .
O10 Cl2 O9 111.7(9) . .
O10 Cl2 O3W 68.3(9) 2_655 .
O10 Cl2 O3W 68.3(9) 3_665 .
O10 Cl2 O3W 68.3(9) . .
O9 Cl2 O3W 180.000(16) . .
Cl1 O8 O4W 180.000(7) . .

loop_
_geom_bond_atom_site_label_1
_geom_bond_atom_site_label_2
_geom_bond_distance
_geom_bond_site_symmetry_2
Y1 O3 2.288(4) .
Y1 O1 2.291(4) 2_755
Y1 O6 2.317(2) .
Y1 O2 2.322(4) 3_665
Y1 O5 2.371(4) 2_645
Y1 O1W 2.439(4) .
Y1 O5 2.461(4) .
Y1 N1 2.533(5) .
Y2 O5 2.254(4) .
Y2 O5 2.254(4) 6_766
Y2 O5 2.254(4) 2_645
Y2 O5 2.254(4) 5_556
Y2 O5 2.254(4) 3_765
Y2 O5 2.254(4) 4_646
C1 N1 1.343(8) .
C1 C3 1.391(8) .
C1 H1A 0.9300 .
C2 N1 1.355(8) .
C2 C4 1.378(8) .
C2 H2A 0.9300 .
C3 C5 1.385(9) .
C3 H3A 0.9300 .
C4 C5 1.393(9) .
C4 H4A 0.9300 .
C5 C6 1.482(7) .
C6 C8 1.376(9) .
C6 C7 1.386(8) .
C7 C9 1.381(8) .
C7 H7A 0.9300 .
C8 C10 1.390(8) .
C8 H8A 0.9300 .
C9 C11 1.382(8) .
C9 H9A 0.9300 .
C10 C11 1.402(7) .
C10 H10A 0.9300 .
C11 C12 1.492(7) .
C12 O1 1.253(6) .
C12 O2 1.256(6) .
C13 O3 1.267(6) 6_766
C13 O3 1.267(6) .
C13 C14 1.450(11) .
C14 C15 1.398(7) 6_766
C14 C15 1.398(7) .
C15 C16 1.399(7) .
C15 H15A 0.9300 .
C16 C17 1.382(8) .
C16 H16A 0.9300 .
C17 C16 1.382(9) 6_766
C17 C18 1.484(18) .
C18 C19 1.379(12) .
C18 C19 1.379(12) 6_766
C19 C20 1.381(16) .
C19 H19A 0.9300 .
C20 N2 1.328(13) .
C20 H20A 0.9300 .
C21 O4 1.255(10) 4_647
C21 O4 1.255(10) .
C21 C22 1.43(2) .
C22 C23 1.420(14) .
C22 C23 1.420(14) 4_647
C23 C24 1.399(17) .
C23 H23A 0.9300 .
C24 C25 1.327(14) .
C24 H24A 0.9300 .
C25 C24 1.327(14) 4_647
C25 C26 1.485(13) .
C26 C27 1.365(12) 4_647
C26 C27 1.365(12) .
C27 C28 1.429(12) .
C27 H27A 0.9300 .
C28 N3 1.351(12) .
C28 H28A 0.9300 .
O1W H11 0.8476 .
O1W H12 0.8501 .
O1 Y1 2.291(4) 3_775
O2 Y1 2.322(4) 2_655
O5 Y1 2.371(4) 3_765
O6 Y1 2.317(2) 2_645
O6 Y1 2.317(2) 3_765
N2 C20 1.328(13) 6_766
N3 C28 1.351(12) 4_647
Cl1 O7 1.433(10) 2_655
Cl1 O7 1.433(10) 3_665
Cl1 O7 1.433(10) .
Cl1 O8 1.435(10) .
Cl2 O10 1.436(9) 2_655
Cl2 O10 1.436(9) 3_665
Cl2 O10 1.436(9) .
Cl2 O9 1.437(10) .
Cl2 O3W 1.93(4) .
O8 O4W 1.80(3) .

loop_
_geom_hbond_atom_site_label_D
_geom_hbond_atom_site_label_H
_geom_hbond_atom_site_label_A
_geom_hbond_distance_DH
_geom_hbond_distance_HA
_geom_hbond_distance_DA
_geom_hbond_angle_DHA
_geom_hbond_site_symmetry_A
O1W H11 O4 0.85 2.02 2.709(8) 138.5 .
O1W H12 O4 0.85 1.91 2.754(8) 169.2 6_767
